data_7134589
loop_
_publ_author_name
'Huang, Xiang'
'Yang, Jin-Ming'

_publ_section_title
;
 Lewis acid-catalyzed intramolecular cyclization of
 7-alkynylcycloheptatrienes with carbonyls: access to 3,4-disubstituted
 2,5-dihydropyrroles
;
_journal_issue 53
_journal_name_full 'Chemical Communications'
_journal_page_first 9686
_journal_page_last 9689
_journal_paper_doi 10.1039/D5CC01837D
_journal_volume 61
_journal_year 2025
_chemical_formula_moiety 'C25 H23 N O3 S'
_chemical_formula_sum 'C25 H23 N O3 S'
_chemical_formula_weight 417.50
_space_group_crystal_system monoclinic
_space_group_IT_number 14
_space_group_name_Hall '-P 2ybc'
_space_group_name_H-M_alt 'P 1 21/c 1'
_atom_sites_solution_hydrogens geom
_atom_sites_solution_primary direct
_audit_creation_date 2024-07-06
_audit_creation_method
;
Olex2 1.5-beta
(compiled 2022.04.07 svn.rca3783a0 for OlexSys, GUI svn.r6439)
;
_audit_update_record
;
2025-01-03 deposited with the CCDC.	2025-05-23 downloaded from the CCDC.
;
_cell_angle_alpha 90
_cell_angle_beta 99.9330(10)
_cell_angle_gamma 90
_cell_formula_units_Z 8
_cell_length_a 13.6274(4)
_cell_length_b 13.9439(4)
_cell_length_c 22.4596(7)
_cell_measurement_reflns_used 9967
_cell_measurement_temperature 100.00
_cell_measurement_theta_max 68.270
_cell_measurement_theta_min 3.747
_cell_volume 4203.8(2)
_computing_cell_refinement 'SAINT V8.40B (?, 2016)'
_computing_data_reduction 'SAINT V8.40B (?, 2016)'
_computing_molecular_graphics 'Olex2 1.5-beta (Dolomanov et al., 2009)'
_computing_publication_material 'Olex2 1.5-beta (Dolomanov et al., 2009)'
_computing_structure_refinement 'SHELXL 2018/3 (Sheldrick, 2015)'
_computing_structure_solution 'SHELXS  (Sheldrick, 2008)'
_diffrn_ambient_temperature 100.00
_diffrn_measured_fraction_theta_full 0.994
_diffrn_measured_fraction_theta_max 0.993
_diffrn_measurement_device_type Bruker
_diffrn_radiation_type CuK\a
_diffrn_radiation_wavelength 1.54178
_diffrn_reflns_av_R_equivalents 0.0448
_diffrn_reflns_av_unetI/netI 0.0268
_diffrn_reflns_Laue_measured_fraction_full 0.994
_diffrn_reflns_Laue_measured_fraction_max 0.993
_diffrn_reflns_limit_h_max 15
_diffrn_reflns_limit_h_min -16
_diffrn_reflns_limit_k_max 16
_diffrn_reflns_limit_k_min -16
_diffrn_reflns_limit_l_max 27
_diffrn_reflns_limit_l_min -27
_diffrn_reflns_number 62383
_diffrn_reflns_point_group_measured_fraction_full 0.994
_diffrn_reflns_point_group_measured_fraction_max 0.993
_diffrn_reflns_theta_full 67.679
_diffrn_reflns_theta_max 68.256
_diffrn_reflns_theta_min 3.292
_diffrn_source_current 1.0
_diffrn_source_power 0.05
_diffrn_source_voltage 50.0
_exptl_absorpt_coefficient_mu 1.583
_exptl_absorpt_correction_T_max 0.7531
_exptl_absorpt_correction_T_min 0.6600
_exptl_absorpt_correction_type multi-scan
_exptl_absorpt_process_details
;
SADABS-2016/2 (Bruker,2016/2) was used for absorption correction.
wR2(int) was 0.1003 before and 0.0650 after correction.
The Ratio of minimum to maximum transmission is 0.8764.
The \l/2 correction factor is Not present.
;
_exptl_crystal_colour colourless
_exptl_crystal_colour_primary colourless
_exptl_crystal_density_diffrn 1.319
_exptl_crystal_description block
_exptl_crystal_F_000 1760
_exptl_crystal_size_max 0.16
_exptl_crystal_size_mid 0.14
_exptl_crystal_size_min 0.12
_refine_diff_density_max 0.437
_refine_diff_density_min -0.554
_refine_diff_density_rms 0.062
_refine_ls_extinction_method none
_refine_ls_goodness_of_fit_ref 1.171
_refine_ls_hydrogen_treatment constr
_refine_ls_matrix_type full
_refine_ls_number_parameters 543
_refine_ls_number_reflns 7655
_refine_ls_number_restraints 0
_refine_ls_restrained_S_all 1.171
_refine_ls_R_factor_all 0.0556
_refine_ls_R_factor_gt 0.0506
_refine_ls_shift/su_max 0.001
_refine_ls_shift/su_mean 0.000
_refine_ls_structure_factor_coef Fsqd
_refine_ls_weighting_details 'w=1/[\s^2^(Fo^2^)+(0.0553P)^2^+4.1201P] where P=(Fo^2^+2Fc^2^)/3'
_refine_ls_weighting_scheme calc
_refine_ls_wR_factor_gt 0.1311
_refine_ls_wR_factor_ref 0.1334
_reflns_Friedel_coverage 0.000
_reflns_number_gt 6671
_reflns_number_total 7655
_reflns_threshold_expression 'I > 2\s(I)'
_cod_data_source_file d5cc01837d2.cif
_cod_data_source_block 6_148
_cod_depositor_comments 'Adding full bibliography for 7134588--7134589.cif.'
_cod_database_code 7134589
_shelx_shelxl_version_number 2018/3
_shelx_space_group_comment
;
The symmetry employed for this shelxl refinement is uniquely defined
by the following loop, which should always be used as a source of
symmetry information in preference to the above space-group names.
They are only intended as comments.
;
_shelx_estimated_absorpt_t_max 0.833
_shelx_estimated_absorpt_t_min 0.786
_olex2_refinement_description
;
1. Fixed Uiso
 At 1.2 times of:
  All C(H) groups, All C(H,H) groups
 At 1.5 times of:
  All C(H,H,H) groups
2.a Secondary CH2 refined with riding coordinates:
 C7(H7A,H7B), C11(H11A,H11B), C18(H18A,H18B), C32(H32A,H32B), C35(H35A,H35B),
 C37(H37A,H37B)
2.b Aromatic/amide H refined with riding coordinates:
 C2(H2), C3(H3), C4(H4), C5(H5), C6(H6), C13(H13), C14(H14), C15(H15),
 C16(H16), C17(H17), C20(H20), C21(H21), C23(H23), C24(H24), C26(H26), C27(H27),
  C28(H28), C29(H29), C30(H30), C39(H39), C40(H40), C41(H41), C42(H42),
 C43(H43), C45(H45), C46(H46), C48(H48), C49(H49)
2.c Idealised Me refined as rotating group:
 C25(H25A,H25B,H25C), C50(H50A,H50B,H50C)
;
_olex2_submission_special_instructions 'No special instructions were received'

loop_
_space_group_symop_operation_xyz
'x, y, z'
'-x, y+1/2, -z+1/2'
'-x, -y, -z'
'x, -y-1/2, z-1/2'

loop_
_atom_site_label
_atom_site_type_symbol
_atom_site_fract_x
_atom_site_fract_y
_atom_site_fract_z
_atom_site_U_iso_or_equiv
_atom_site_adp_type
_atom_site_occupancy
_atom_site_site_symmetry_order
_atom_site_calc_flag
_atom_site_refinement_flags_posn
_atom_site_refinement_flags_adp
_atom_site_refinement_flags_occupancy
_atom_site_disorder_assembly
_atom_site_disorder_group
S1 S 0.13652(4) 1.09485(4) 0.67072(2) 0.01556(14) Uani 1 1 d . . . . .
O1 O 0.36972(12) 0.78930(12) 0.75351(7) 0.0242(4) Uani 1 1 d . . . . .
O2 O 0.21115(11) 1.10312(12) 0.63294(7) 0.0250(4) Uani 1 1 d . . . . .
O3 O 0.09797(11) 1.17895(11) 0.69522(7) 0.0219(4) Uani 1 1 d . . . . .
N1 N 0.18290(12) 1.02777(13) 0.72687(8) 0.0156(4) Uani 1 1 d . . . . .
C1 C 0.38730(15) 0.66310(15) 0.85002(9) 0.0158(4) Uani 1 1 d . . . . .
C2 C 0.47876(17) 0.67199(16) 0.88809(10) 0.0197(5) Uani 1 1 d . . . . .
H2 H 0.493521 0.728522 0.911533 0.024 Uiso 1 1 calc R U . . .
C3 C 0.54862(17) 0.59890(17) 0.89209(10) 0.0231(5) Uani 1 1 d . . . . .
H3 H 0.610862 0.605848 0.918265 0.028 Uiso 1 1 calc R U . . .
C4 C 0.52868(17) 0.51626(17) 0.85847(10) 0.0214(5) Uani 1 1 d . . . . .
H4 H 0.576741 0.466359 0.861418 0.026 Uiso 1 1 calc R U . . .
C5 C 0.43767(19) 0.50680(17) 0.82029(11) 0.0264(5) Uani 1 1 d . . . . .
H5 H 0.423405 0.450325 0.796717 0.032 Uiso 1 1 calc R U . . .
C6 C 0.36763(17) 0.57932(17) 0.81643(11) 0.0243(5) Uani 1 1 d . . . . .
H6 H 0.305234 0.571844 0.790481 0.029 Uiso 1 1 calc R U . . .
C7 C 0.31229(17) 0.74384(17) 0.84438(10) 0.0214(5) Uani 1 1 d . . . . .
H7A H 0.325956 0.784097 0.881186 0.026 Uiso 1 1 calc R U . . .
H7B H 0.244730 0.716351 0.841915 0.026 Uiso 1 1 calc R U . . .
C8 C 0.31437(15) 0.80692(16) 0.78911(9) 0.0164(4) Uani 1 1 d . . . . .
C9 C 0.24672(15) 0.89062(15) 0.77704(9) 0.0142(4) Uani 1 1 d . . . . .
C10 C 0.18029(15) 0.92667(15) 0.80866(9) 0.0138(4) Uani 1 1 d . . . . .
C11 C 0.12934(15) 1.01350(15) 0.77814(9) 0.0159(4) Uani 1 1 d . . . . .
H11A H 0.057557 1.001379 0.763860 0.019 Uiso 1 1 calc R U . . .
H11B H 0.137017 1.069670 0.805511 0.019 Uiso 1 1 calc R U . . .
C12 C 0.15253(15) 0.89440(15) 0.86674(9) 0.0159(4) Uani 1 1 d . . . . .
C13 C 0.07337(16) 0.83076(16) 0.86667(10) 0.0191(5) Uani 1 1 d . . . . .
H13 H 0.038089 0.806459 0.829555 0.023 Uiso 1 1 calc R U . . .
C14 C 0.04643(18) 0.80315(17) 0.92096(11) 0.0247(5) Uani 1 1 d . . . . .
H14 H -0.007135 0.759522 0.920880 0.030 Uiso 1 1 calc R U . . .
C15 C 0.09703(19) 0.83869(17) 0.97535(11) 0.0266(5) Uani 1 1 d . . . . .
H15 H 0.078338 0.819395 1.012392 0.032 Uiso 1 1 calc R U . . .
C16 C 0.17528(18) 0.90271(17) 0.97539(10) 0.0245(5) Uani 1 1 d . . . . .
H16 H 0.209873 0.927365 1.012589 0.029 Uiso 1 1 calc R U . . .
C17 C 0.20310(16) 0.93076(16) 0.92153(10) 0.0188(5) Uani 1 1 d . . . . .
H17 H 0.256488 0.974664 0.921820 0.023 Uiso 1 1 calc R U . . .
C18 C 0.25011(15) 0.94719(15) 0.72026(9) 0.0159(4) Uani 1 1 d . . . . .
H18A H 0.318426 0.969863 0.718604 0.019 Uiso 1 1 calc R U . . .
H18B H 0.225247 0.908932 0.683627 0.019 Uiso 1 1 calc R U . . .
C19 C 0.03384(15) 1.03366(15) 0.62863(9) 0.0151(4) Uani 1 1 d . . . . .
C20 C -0.06082(16) 1.04842(16) 0.64164(10) 0.0183(5) Uani 1 1 d . . . . .
H20 H -0.070900 1.091582 0.672749 0.022 Uiso 1 1 calc R U . . .
C21 C -0.14086(17) 0.99913(17) 0.60850(10) 0.0235(5) Uani 1 1 d . . . . .
H21 H -0.205959 1.009256 0.617052 0.028 Uiso 1 1 calc R U . . .
C22 C -0.12724(18) 0.93568(17) 0.56335(10) 0.0256(5) Uani 1 1 d . . . . .
C23 C -0.0314(2) 0.92121(17) 0.55134(10) 0.0265(5) Uani 1 1 d . . . . .
H23 H -0.021270 0.877409 0.520570 0.032 Uiso 1 1 calc R U . . .
C24 C 0.04944(18) 0.96979(16) 0.58365(10) 0.0214(5) Uani 1 1 d . . . . .
H24 H 0.114558 0.959580 0.575162 0.026 Uiso 1 1 calc R U . . .
C25 C -0.2142(2) 0.8807(2) 0.52856(13) 0.0425(8) Uani 1 1 d . . . . .
H25A H -0.215306 0.815834 0.545236 0.064 Uiso 1 1 calc R U . . .
H25B H -0.207172 0.876831 0.485926 0.064 Uiso 1 1 calc R U . . .
H25C H -0.276441 0.913739 0.531951 0.064 Uiso 1 1 calc R U . . .
S2 S 0.63052(4) 0.65664(4) 0.66374(2) 0.01427(14) Uani 1 1 d . . . . .
O4 O 0.87933(12) 0.94838(12) 0.75601(7) 0.0242(4) Uani 1 1 d . . . . .
O5 O 0.59496(11) 0.57126(11) 0.68860(7) 0.0212(3) Uani 1 1 d . . . . .
O6 O 0.70553(11) 0.65072(12) 0.62606(7) 0.0220(4) Uani 1 1 d . . . . .
N2 N 0.67451(12) 0.72475(13) 0.71960(7) 0.0145(4) Uani 1 1 d . . . . .
C26 C 0.97823(16) 1.07197(16) 0.89032(10) 0.0201(5) Uani 1 1 d . . . . .
H26 H 0.991647 1.017028 0.915413 0.024 Uiso 1 1 calc R U . . .
C27 C 1.04809(17) 1.14499(18) 0.89452(11) 0.0257(5) Uani 1 1 d . . . . .
H27 H 1.108947 1.139552 0.922219 0.031 Uiso 1 1 calc R U . . .
C28 C 1.02965(18) 1.22552(17) 0.85868(11) 0.0260(5) Uani 1 1 d . . . . .
H28 H 1.077718 1.275393 0.861454 0.031 Uiso 1 1 calc R U . . .
C29 C 0.9407(2) 1.23313(17) 0.81867(12) 0.0321(6) Uani 1 1 d . . . . .
H29 H 0.927696 1.288382 0.793814 0.039 Uiso 1 1 calc R U . . .
C30 C 0.87044(19) 1.16037(18) 0.81470(11) 0.0287(6) Uani 1 1 d . . . . .
H30 H 0.808977 1.166626 0.787664 0.034 Uiso 1 1 calc R U . . .
C31 C 0.88947(16) 1.07788(16) 0.85023(10) 0.0189(5) Uani 1 1 d . . . . .
C32 C 0.81459(17) 0.99718(17) 0.84385(10) 0.0219(5) Uani 1 1 d . . . . .
H32A H 0.746840 1.024556 0.840569 0.026 Uiso 1 1 calc R U . . .
H32B H 0.827195 0.956947 0.880696 0.026 Uiso 1 1 calc R U . . .
C33 C 0.81875(15) 0.93423(15) 0.78880(9) 0.0154(4) Uani 1 1 d . . . . .
C34 C 0.74621(15) 0.85481(14) 0.77385(9) 0.0126(4) Uani 1 1 d . . . . .
C35 C 0.74800(15) 0.80117(15) 0.71581(9) 0.0142(4) Uani 1 1 d . . . . .
H35A H 0.727233 0.842615 0.680067 0.017 Uiso 1 1 calc R U . . .
H35B H 0.814847 0.774362 0.714435 0.017 Uiso 1 1 calc R U . . .
C36 C 0.67659(14) 0.82099(14) 0.80355(9) 0.0122(4) Uani 1 1 d . . . . .
C37 C 0.62106(15) 0.73855(15) 0.77077(9) 0.0151(4) Uani 1 1 d . . . . .
H37A H 0.625214 0.680678 0.796622 0.018 Uiso 1 1 calc R U . . .
H37B H 0.550174 0.754826 0.756580 0.018 Uiso 1 1 calc R U . . .
C38 C 0.64823(15) 0.85310(14) 0.86152(9) 0.0120(4) Uani 1 1 d . . . . .
C39 C 0.56407(16) 0.91046(15) 0.86030(9) 0.0177(5) Uani 1 1 d . . . . .
H39 H 0.526170 0.930026 0.822741 0.021 Uiso 1 1 calc R U . . .
C40 C 0.53582(18) 0.93891(17) 0.91422(10) 0.0231(5) Uani 1 1 d . . . . .
H40 H 0.478667 0.978232 0.913399 0.028 Uiso 1 1 calc R U . . .
C41 C 0.59061(18) 0.91022(16) 0.96922(10) 0.0226(5) Uani 1 1 d . . . . .
H41 H 0.570940 0.929709 1.005949 0.027 Uiso 1 1 calc R U . . .
C42 C 0.67409(16) 0.85306(15) 0.97042(9) 0.0184(5) Uani 1 1 d . . . . .
H42 H 0.711832 0.833656 1.008062 0.022 Uiso 1 1 calc R U . . .
C43 C 0.70281(15) 0.82406(15) 0.91693(9) 0.0155(4) Uani 1 1 d . . . . .
H43 H 0.759737 0.784353 0.918005 0.019 Uiso 1 1 calc R U . . .
C44 C 0.52570(15) 0.71428(15) 0.62128(9) 0.0144(4) Uani 1 1 d . . . . .
C45 C 0.43129(16) 0.69739(17) 0.63439(10) 0.0211(5) Uani 1 1 d . . . . .
H45 H 0.422351 0.654780 0.666017 0.025 Uiso 1 1 calc R U . . .
C46 C 0.35014(18) 0.74376(18) 0.60054(11) 0.0268(5) Uani 1 1 d . . . . .
H46 H 0.285318 0.732243 0.609152 0.032 Uiso 1 1 calc R U . . .
C47 C 0.36192(18) 0.80649(17) 0.55447(10) 0.0257(5) Uani 1 1 d . . . . .
C48 C 0.53919(17) 0.77723(17) 0.57547(10) 0.0218(5) Uani 1 1 d . . . . .
H48 H 0.603998 0.788373 0.566726 0.026 Uiso 1 1 calc R U . . .
C49 C 0.45766(19) 0.82360(17) 0.54265(10) 0.0262(5) Uani 1 1 d . . . . .
H49 H 0.466910 0.867537 0.511766 0.031 Uiso 1 1 calc R U . . .
C50 C 0.2743(2) 0.8586(2) 0.51821(14) 0.0448(8) Uani 1 1 d . . . . .
H50A H 0.212327 0.827132 0.523853 0.067 Uiso 1 1 calc R U . . .
H50B H 0.279898 0.857308 0.475291 0.067 Uiso 1 1 calc R U . . .
H50C H 0.273991 0.925322 0.531958 0.067 Uiso 1 1 calc R U . . .

loop_
_atom_site_aniso_label
_atom_site_aniso_U_11
_atom_site_aniso_U_22
_atom_site_aniso_U_33
_atom_site_aniso_U_23
_atom_site_aniso_U_13
_atom_site_aniso_U_12
S1 0.0134(3) 0.0158(3) 0.0161(3) 0.00374(19) -0.00114(19) -0.00251(19)
O1 0.0248(8) 0.0294(9) 0.0211(8) 0.0051(7) 0.0113(7) 0.0111(7)
O2 0.0192(8) 0.0312(9) 0.0243(8) 0.0106(7) 0.0030(7) -0.0048(7)
O3 0.0204(8) 0.0149(8) 0.0273(8) -0.0011(6) -0.0047(6) -0.0011(6)
N1 0.0127(8) 0.0195(9) 0.0147(9) 0.0010(7) 0.0026(7) 0.0026(7)
C1 0.0152(10) 0.0190(11) 0.0138(10) 0.0058(8) 0.0046(8) 0.0008(9)
C2 0.0242(12) 0.0190(11) 0.0166(11) 0.0010(9) 0.0054(9) -0.0033(9)
C3 0.0158(11) 0.0315(13) 0.0209(11) 0.0088(10) -0.0003(9) -0.0001(10)
C4 0.0214(11) 0.0217(12) 0.0233(12) 0.0080(9) 0.0103(9) 0.0072(9)
C5 0.0352(14) 0.0170(12) 0.0265(12) -0.0017(10) 0.0038(10) 0.0002(10)
C6 0.0198(11) 0.0242(12) 0.0260(12) 0.0001(10) -0.0038(9) -0.0032(10)
C7 0.0222(11) 0.0225(12) 0.0211(11) 0.0050(9) 0.0086(9) 0.0061(9)
C8 0.0133(10) 0.0190(11) 0.0164(10) -0.0004(9) 0.0011(8) 0.0001(8)
C9 0.0136(10) 0.0164(11) 0.0121(10) -0.0010(8) 0.0007(8) -0.0025(8)
C10 0.0109(10) 0.0159(10) 0.0140(10) -0.0005(8) 0.0004(8) -0.0023(8)
C11 0.0138(10) 0.0190(11) 0.0153(10) 0.0002(8) 0.0037(8) 0.0016(8)
C12 0.0163(10) 0.0159(11) 0.0166(10) -0.0005(8) 0.0063(8) 0.0026(8)
C13 0.0184(11) 0.0190(11) 0.0212(11) -0.0046(9) 0.0069(9) -0.0029(9)
C14 0.0281(12) 0.0169(11) 0.0329(13) -0.0005(10) 0.0159(10) -0.0023(10)
C15 0.0412(15) 0.0227(12) 0.0205(12) 0.0011(9) 0.0180(11) 0.0025(11)
C16 0.0325(13) 0.0249(12) 0.0161(11) -0.0026(9) 0.0039(9) 0.0002(10)
C17 0.0186(11) 0.0191(11) 0.0187(11) -0.0022(9) 0.0032(9) -0.0022(9)
C18 0.0138(10) 0.0187(11) 0.0150(10) 0.0023(8) 0.0017(8) 0.0030(8)
C19 0.0161(10) 0.0144(10) 0.0126(10) 0.0035(8) -0.0033(8) -0.0027(8)
C20 0.0180(11) 0.0200(11) 0.0157(10) 0.0023(9) -0.0008(8) -0.0007(9)
C21 0.0173(11) 0.0284(13) 0.0227(12) 0.0114(10) -0.0026(9) -0.0067(10)
C22 0.0322(13) 0.0215(12) 0.0188(11) 0.0100(9) -0.0080(10) -0.0105(10)
C23 0.0475(16) 0.0176(12) 0.0125(11) 0.0010(9) -0.0006(10) -0.0058(11)
C24 0.0281(12) 0.0211(12) 0.0151(10) 0.0048(9) 0.0038(9) -0.0015(10)
C25 0.0506(18) 0.0321(15) 0.0353(15) 0.0075(12) -0.0196(13) -0.0208(13)
S2 0.0139(3) 0.0151(3) 0.0127(3) -0.00511(19) -0.00078(19) 0.00107(19)
O4 0.0242(8) 0.0271(9) 0.0238(8) -0.0072(7) 0.0117(7) -0.0111(7)
O5 0.0240(8) 0.0145(8) 0.0220(8) -0.0025(6) -0.0050(6) -0.0024(6)
O6 0.0199(8) 0.0296(9) 0.0161(8) -0.0100(6) 0.0021(6) 0.0059(7)
N2 0.0148(9) 0.0187(9) 0.0104(8) -0.0043(7) 0.0036(7) -0.0046(7)
C26 0.0216(11) 0.0191(11) 0.0204(11) -0.0059(9) 0.0058(9) 0.0028(9)
C27 0.0154(11) 0.0338(14) 0.0284(13) -0.0144(11) 0.0053(9) -0.0020(10)
C28 0.0278(13) 0.0219(12) 0.0324(13) -0.0150(10) 0.0164(10) -0.0116(10)
C29 0.0457(16) 0.0144(12) 0.0364(14) -0.0012(10) 0.0077(12) -0.0024(11)
C30 0.0277(13) 0.0233(13) 0.0315(13) -0.0044(10) -0.0051(10) -0.0008(10)
C31 0.0197(11) 0.0172(11) 0.0203(11) -0.0073(9) 0.0049(9) 0.0000(9)
C32 0.0217(11) 0.0226(12) 0.0222(11) -0.0086(9) 0.0059(9) -0.0070(9)
C33 0.0156(10) 0.0146(10) 0.0155(10) -0.0007(8) 0.0008(8) 0.0014(8)
C34 0.0128(10) 0.0132(10) 0.0111(10) -0.0012(8) -0.0002(8) 0.0027(8)
C35 0.0154(10) 0.0155(10) 0.0117(10) -0.0022(8) 0.0018(8) -0.0015(8)
C36 0.0103(9) 0.0136(10) 0.0117(9) 0.0011(8) -0.0010(8) 0.0045(8)
C37 0.0159(10) 0.0188(11) 0.0116(10) -0.0029(8) 0.0047(8) -0.0011(8)
C38 0.0157(10) 0.0094(9) 0.0114(10) -0.0024(7) 0.0039(8) -0.0018(8)
C39 0.0231(11) 0.0173(11) 0.0129(10) 0.0018(8) 0.0033(8) 0.0053(9)
C40 0.0284(12) 0.0213(12) 0.0205(11) 0.0017(9) 0.0065(10) 0.0135(10)
C41 0.0383(14) 0.0181(11) 0.0133(10) -0.0030(9) 0.0095(10) 0.0049(10)
C42 0.0248(12) 0.0172(11) 0.0121(10) 0.0009(8) 0.0003(9) -0.0004(9)
C43 0.0157(10) 0.0135(10) 0.0166(10) 0.0006(8) 0.0007(8) 0.0021(8)
C44 0.0164(10) 0.0153(10) 0.0108(10) -0.0053(8) -0.0002(8) 0.0011(8)
C45 0.0195(11) 0.0232(12) 0.0201(11) -0.0005(9) 0.0024(9) -0.0023(9)
C46 0.0176(11) 0.0311(13) 0.0303(13) -0.0070(11) -0.0001(10) 0.0005(10)
C47 0.0276(13) 0.0242(12) 0.0215(12) -0.0088(10) -0.0067(10) 0.0082(10)
C48 0.0248(12) 0.0237(12) 0.0183(11) -0.0042(9) 0.0075(9) 0.0023(10)
C49 0.0406(14) 0.0227(12) 0.0145(11) 0.0006(9) 0.0028(10) 0.0092(11)
C50 0.0423(17) 0.0419(17) 0.0433(17) -0.0050(13) -0.0127(13) 0.0221(14)

loop_
_atom_type_symbol
_atom_type_description
_atom_type_scat_dispersion_real
_atom_type_scat_dispersion_imag
_atom_type_scat_source
C C 0.0181 0.0091 'International Tables Vol C Tables 4.2.6.8 and 6.1.1.4'
H H 0.0000 0.0000 'International Tables Vol C Tables 4.2.6.8 and 6.1.1.4'
N N 0.0311 0.0180 'International Tables Vol C Tables 4.2.6.8 and 6.1.1.4'
O O 0.0492 0.0322 'International Tables Vol C Tables 4.2.6.8 and 6.1.1.4'
S S 0.3331 0.5567 'International Tables Vol C Tables 4.2.6.8 and 6.1.1.4'

loop_
_geom_angle_atom_site_label_1
_geom_angle_atom_site_label_2
_geom_angle_atom_site_label_3
_geom_angle
_geom_angle_site_symmetry_1
_geom_angle_site_symmetry_3
_geom_angle_publ_flag
O2 S1 N1 106.68(9) . . ?
O2 S1 C19 107.37(10) . . ?
O3 S1 O2 120.31(10) . . ?
O3 S1 N1 107.17(9) . . ?
O3 S1 C19 106.95(10) . . ?
N1 S1 C19 107.83(10) . . ?
C11 N1 S1 120.56(14) . . ?
C18 N1 S1 122.09(14) . . ?
C18 N1 C11 112.00(16) . . ?
C2 C1 C6 118.5(2) . . ?
C2 C1 C7 120.5(2) . . ?
C6 C1 C7 121.0(2) . . ?
C1 C2 H2 119.8 . . ?
C3 C2 C1 120.5(2) . . ?
C3 C2 H2 119.8 . . ?
C2 C3 H3 119.7 . . ?
C4 C3 C2 120.7(2) . . ?
C4 C3 H3 119.7 . . ?
C3 C4 H4 120.4 . . ?
C3 C4 C5 119.3(2) . . ?
C5 C4 H4 120.4 . . ?
C4 C5 H5 119.9 . . ?
C6 C5 C4 120.2(2) . . ?
C6 C5 H5 119.9 . . ?
C1 C6 H6 119.5 . . ?
C5 C6 C1 120.9(2) . . ?
C5 C6 H6 119.5 . . ?
C1 C7 H7A 109.0 . . ?
C1 C7 H7B 109.0 . . ?
C1 C7 C8 112.99(18) . . ?
H7A C7 H7B 107.8 . . ?
C8 C7 H7A 109.0 . . ?
C8 C7 H7B 109.0 . . ?
O1 C8 C7 121.30(19) . . ?
O1 C8 C9 118.41(19) . . ?
C9 C8 C7 120.28(18) . . ?
C8 C9 C18 117.25(18) . . ?
C10 C9 C8 130.80(19) . . ?
C10 C9 C18 111.96(18) . . ?
C9 C10 C11 111.21(18) . . ?
C9 C10 C12 130.34(19) . . ?
C12 C10 C11 118.44(18) . . ?
N1 C11 C10 102.27(16) . . ?
N1 C11 H11A 111.3 . . ?
N1 C11 H11B 111.3 . . ?
C10 C11 H11A 111.3 . . ?
C10 C11 H11B 111.3 . . ?
H11A C11 H11B 109.2 . . ?
C13 C12 C10 120.25(19) . . ?
C13 C12 C17 119.7(2) . . ?
C17 C12 C10 120.03(19) . . ?
C12 C13 H13 120.1 . . ?
C14 C13 C12 119.8(2) . . ?
C14 C13 H13 120.1 . . ?
C13 C14 H14 119.7 . . ?
C15 C14 C13 120.6(2) . . ?
C15 C14 H14 119.7 . . ?
C14 C15 H15 120.2 . . ?
C14 C15 C16 119.7(2) . . ?
C16 C15 H15 120.2 . . ?
C15 C16 H16 119.8 . . ?
C17 C16 C15 120.4(2) . . ?
C17 C16 H16 119.8 . . ?
C12 C17 H17 120.0 . . ?
C16 C17 C12 119.9(2) . . ?
C16 C17 H17 120.0 . . ?
N1 C18 C9 101.75(16) . . ?
N1 C18 H18A 111.4 . . ?
N1 C18 H18B 111.4 . . ?
C9 C18 H18A 111.4 . . ?
C9 C18 H18B 111.4 . . ?
H18A C18 H18B 109.3 . . ?
C20 C19 S1 119.70(16) . . ?
C20 C19 C24 120.8(2) . . ?
C24 C19 S1 119.45(17) . . ?
C19 C20 H20 120.5 . . ?
C19 C20 C21 119.1(2) . . ?
C21 C20 H20 120.5 . . ?
C20 C21 H21 119.5 . . ?
C22 C21 C20 121.1(2) . . ?
C22 C21 H21 119.5 . . ?
C21 C22 C23 118.9(2) . . ?
C21 C22 C25 120.8(2) . . ?
C23 C22 C25 120.3(2) . . ?
C22 C23 H23 119.5 . . ?
C24 C23 C22 121.0(2) . . ?
C24 C23 H23 119.5 . . ?
C19 C24 H24 120.5 . . ?
C23 C24 C19 119.1(2) . . ?
C23 C24 H24 120.5 . . ?
C22 C25 H25A 109.5 . . ?
C22 C25 H25B 109.5 . . ?
C22 C25 H25C 109.5 . . ?
H25A C25 H25B 109.5 . . ?
H25A C25 H25C 109.5 . . ?
H25B C25 H25C 109.5 . . ?
O5 S2 O6 120.25(10) . . ?
O5 S2 N2 107.02(9) . . ?
O5 S2 C44 106.95(10) . . ?
O6 S2 N2 106.65(9) . . ?
O6 S2 C44 107.39(9) . . ?
N2 S2 C44 108.11(9) . . ?
C35 N2 S2 123.25(13) . . ?
C35 N2 C37 112.46(16) . . ?
C37 N2 S2 121.20(14) . . ?
C27 C26 H26 119.5 . . ?
C31 C26 H26 119.5 . . ?
C31 C26 C27 121.0(2) . . ?
C26 C27 H27 119.9 . . ?
C28 C27 C26 120.3(2) . . ?
C28 C27 H27 119.9 . . ?
C27 C28 H28 120.2 . . ?
C27 C28 C29 119.5(2) . . ?
C29 C28 H28 120.2 . . ?
C28 C29 H29 119.9 . . ?
C28 C29 C30 120.2(2) . . ?
C30 C29 H29 119.9 . . ?
C29 C30 H30 119.8 . . ?
C29 C30 C31 120.4(2) . . ?
C31 C30 H30 119.8 . . ?
C26 C31 C30 118.5(2) . . ?
C26 C31 C32 121.3(2) . . ?
C30 C31 C32 120.2(2) . . ?
C31 C32 H32A 109.0 . . ?
C31 C32 H32B 109.0 . . ?
C31 C32 C33 112.77(18) . . ?
H32A C32 H32B 107.8 . . ?
C33 C32 H32A 109.0 . . ?
C33 C32 H32B 109.0 . . ?
O4 C33 C32 121.50(19) . . ?
O4 C33 C34 118.72(19) . . ?
C34 C33 C32 119.77(18) . . ?
C33 C34 C35 117.17(18) . . ?
C36 C34 C33 130.76(19) . . ?
C36 C34 C35 112.06(18) . . ?
N2 C35 C34 101.31(16) . . ?
N2 C35 H35A 111.5 . . ?
N2 C35 H35B 111.5 . . ?
C34 C35 H35A 111.5 . . ?
C34 C35 H35B 111.5 . . ?
H35A C35 H35B 109.3 . . ?
C34 C36 C37 111.55(18) . . ?
C34 C36 C38 130.09(19) . . ?
C38 C36 C37 118.36(17) . . ?
N2 C37 C36 101.98(16) . . ?
N2 C37 H37A 111.4 . . ?
N2 C37 H37B 111.4 . . ?
C36 C37 H37A 111.4 . . ?
C36 C37 H37B 111.4 . . ?
H37A C37 H37B 109.2 . . ?
C39 C38 C36 119.45(18) . . ?
C39 C38 C43 119.61(18) . . ?
C43 C38 C36 120.91(18) . . ?
C38 C39 H39 120.1 . . ?
C40 C39 C38 119.80(19) . . ?
C40 C39 H39 120.1 . . ?
C39 C40 H40 119.8 . . ?
C41 C40 C39 120.4(2) . . ?
C41 C40 H40 119.8 . . ?
C40 C41 H41 120.1 . . ?
C42 C41 C40 119.8(2) . . ?
C42 C41 H41 120.1 . . ?
C41 C42 H42 119.9 . . ?
C41 C42 C43 120.3(2) . . ?
C43 C42 H42 119.9 . . ?
C38 C43 H43 119.9 . . ?
C42 C43 C38 120.10(19) . . ?
C42 C43 H43 119.9 . . ?
C45 C44 S2 120.03(17) . . ?
C48 C44 S2 119.28(16) . . ?
C48 C44 C45 120.7(2) . . ?
C44 C45 H45 120.5 . . ?
C44 C45 C46 119.0(2) . . ?
C46 C45 H45 120.5 . . ?
C45 C46 H46 119.4 . . ?
C47 C46 C45 121.3(2) . . ?
C47 C46 H46 119.4 . . ?
C46 C47 C49 118.8(2) . . ?
C46 C47 C50 121.6(2) . . ?
C49 C47 C50 119.5(2) . . ?
C44 C48 H48 120.2 . . ?
C49 C48 C44 119.6(2) . . ?
C49 C48 H48 120.2 . . ?
C47 C49 H49 119.7 . . ?
C48 C49 C47 120.7(2) . . ?
C48 C49 H49 119.7 . . ?
C47 C50 H50A 109.5 . . ?
C47 C50 H50B 109.5 . . ?
C47 C50 H50C 109.5 . . ?
H50A C50 H50B 109.5 . . ?
H50A C50 H50C 109.5 . . ?
H50B C50 H50C 109.5 . . ?

loop_
_geom_bond_atom_site_label_1
_geom_bond_atom_site_label_2
_geom_bond_distance
_geom_bond_site_symmetry_2
_geom_bond_publ_flag
S1 O2 1.4371(16) . ?
S1 O3 1.4330(16) . ?
S1 N1 1.6092(18) . ?
S1 C19 1.767(2) . ?
O1 C8 1.215(3) . ?
N1 C11 1.479(3) . ?
N1 C18 1.473(3) . ?
C1 C2 1.390(3) . ?
C1 C6 1.391(3) . ?
C1 C7 1.511(3) . ?
C2 H2 0.9500 . ?
C2 C3 1.387(3) . ?
C3 H3 0.9500 . ?
C3 C4 1.379(3) . ?
C4 H4 0.9500 . ?
C4 C5 1.387(3) . ?
C5 H5 0.9500 . ?
C5 C6 1.383(3) . ?
C6 H6 0.9500 . ?
C7 H7A 0.9900 . ?
C7 H7B 0.9900 . ?
C7 C8 1.526(3) . ?
C8 C9 1.483(3) . ?
C9 C10 1.341(3) . ?
C9 C18 1.507(3) . ?
C10 C11 1.501(3) . ?
C10 C12 1.489(3) . ?
C11 H11A 0.9900 . ?
C11 H11B 0.9900 . ?
C12 C13 1.397(3) . ?
C12 C17 1.398(3) . ?
C13 H13 0.9500 . ?
C13 C14 1.387(3) . ?
C14 H14 0.9500 . ?
C14 C15 1.387(3) . ?
C15 H15 0.9500 . ?
C15 C16 1.391(4) . ?
C16 H16 0.9500 . ?
C16 C17 1.385(3) . ?
C17 H17 0.9500 . ?
C18 H18A 0.9900 . ?
C18 H18B 0.9900 . ?
C19 C20 1.386(3) . ?
C19 C24 1.390(3) . ?
C20 H20 0.9500 . ?
C20 C21 1.391(3) . ?
C21 H21 0.9500 . ?
C21 C22 1.382(4) . ?
C22 C23 1.393(4) . ?
C22 C25 1.511(3) . ?
C23 H23 0.9500 . ?
C23 C24 1.387(3) . ?
C24 H24 0.9500 . ?
C25 H25A 0.9800 . ?
C25 H25B 0.9800 . ?
C25 H25C 0.9800 . ?
S2 O5 1.4343(16) . ?
S2 O6 1.4375(16) . ?
S2 N2 1.6049(17) . ?
S2 C44 1.768(2) . ?
O4 C33 1.213(3) . ?
N2 C35 1.475(3) . ?
N2 C37 1.476(3) . ?
C26 H26 0.9500 . ?
C26 C27 1.386(3) . ?
C26 C31 1.380(3) . ?
C27 H27 0.9500 . ?
C27 C28 1.379(4) . ?
C28 H28 0.9500 . ?
C28 C29 1.383(4) . ?
C29 H29 0.9500 . ?
C29 C30 1.388(4) . ?
C30 H30 0.9500 . ?
C30 C31 1.398(3) . ?
C31 C32 1.509(3) . ?
C32 H32A 0.9900 . ?
C32 H32B 0.9900 . ?
C32 C33 1.525(3) . ?
C33 C34 1.484(3) . ?
C34 C35 1.507(3) . ?
C34 C36 1.336(3) . ?
C35 H35A 0.9900 . ?
C35 H35B 0.9900 . ?
C36 C37 1.498(3) . ?
C36 C38 1.489(3) . ?
C37 H37A 0.9900 . ?
C37 H37B 0.9900 . ?
C38 C39 1.395(3) . ?
C38 C43 1.395(3) . ?
C39 H39 0.9500 . ?
C39 C40 1.390(3) . ?
C40 H40 0.9500 . ?
C40 C41 1.388(3) . ?
C41 H41 0.9500 . ?
C41 C42 1.386(3) . ?
C42 H42 0.9500 . ?
C42 C43 1.386(3) . ?
C43 H43 0.9500 . ?
C44 C45 1.388(3) . ?
C44 C48 1.389(3) . ?
C45 H45 0.9500 . ?
C45 C46 1.389(3) . ?
C46 H46 0.9500 . ?
C46 C47 1.385(4) . ?
C47 C49 1.396(4) . ?
C47 C50 1.510(3) . ?
C48 H48 0.9500 . ?
C48 C49 1.383(3) . ?
C49 H49 0.9500 . ?
C50 H50A 0.9800 . ?
C50 H50B 0.9800 . ?
C50 H50C 0.9800 . ?

loop_
_geom_torsion_atom_site_label_1
_geom_torsion_atom_site_label_2
_geom_torsion_atom_site_label_3
_geom_torsion_atom_site_label_4
_geom_torsion
_geom_torsion_site_symmetry_1
_geom_torsion_site_symmetry_2
_geom_torsion_site_symmetry_3
_geom_torsion_site_symmetry_4
_geom_torsion_publ_flag
S1 N1 C11 C10 163.48(14) . . . . ?
S1 N1 C18 C9 -163.19(14) . . . . ?
S1 C19 C20 C21 -179.44(16) . . . . ?
S1 C19 C24 C23 179.22(16) . . . . ?
O1 C8 C9 C10 -178.9(2) . . . . ?
O1 C8 C9 C18 1.2(3) . . . . ?
O2 S1 N1 C11 173.10(16) . . . . ?
O2 S1 N1 C18 -34.80(19) . . . . ?
O2 S1 C19 C20 -153.76(17) . . . . ?
O2 S1 C19 C24 27.53(19) . . . . ?
O3 S1 N1 C11 43.01(18) . . . . ?
O3 S1 N1 C18 -164.90(16) . . . . ?
O3 S1 C19 C20 -23.36(19) . . . . ?
O3 S1 C19 C24 157.93(17) . . . . ?
N1 S1 C19 C20 91.62(18) . . . . ?
N1 S1 C19 C24 -87.09(18) . . . . ?
C1 C2 C3 C4 0.0(3) . . . . ?
C1 C7 C8 O1 2.2(3) . . . . ?
C1 C7 C8 C9 -179.02(19) . . . . ?
C2 C1 C6 C5 -0.6(3) . . . . ?
C2 C1 C7 C8 98.0(2) . . . . ?
C2 C3 C4 C5 0.1(3) . . . . ?
C3 C4 C5 C6 -0.4(4) . . . . ?
C4 C5 C6 C1 0.7(4) . . . . ?
C6 C1 C2 C3 0.3(3) . . . . ?
C6 C1 C7 C8 -80.5(3) . . . . ?
C7 C1 C2 C3 -178.3(2) . . . . ?
C7 C1 C6 C5 178.0(2) . . . . ?
C7 C8 C9 C10 2.3(3) . . . . ?
C7 C8 C9 C18 -177.59(19) . . . . ?
C8 C9 C10 C11 179.7(2) . . . . ?
C8 C9 C10 C12 0.1(4) . . . . ?
C8 C9 C18 N1 -174.40(17) . . . . ?
C9 C10 C11 N1 -5.0(2) . . . . ?
C9 C10 C12 C13 -92.3(3) . . . . ?
C9 C10 C12 C17 90.2(3) . . . . ?
C10 C9 C18 N1 5.6(2) . . . . ?
C10 C12 C13 C14 -178.3(2) . . . . ?
C10 C12 C17 C16 178.2(2) . . . . ?
C11 N1 C18 C9 -9.0(2) . . . . ?
C11 C10 C12 C13 88.2(2) . . . . ?
C11 C10 C12 C17 -89.2(2) . . . . ?
C12 C10 C11 N1 174.58(17) . . . . ?
C12 C13 C14 C15 0.4(3) . . . . ?
C13 C12 C17 C16 0.7(3) . . . . ?
C13 C14 C15 C16 0.1(4) . . . . ?
C14 C15 C16 C17 -0.3(4) . . . . ?
C15 C16 C17 C12 -0.2(4) . . . . ?
C17 C12 C13 C14 -0.9(3) . . . . ?
C18 N1 C11 C10 8.8(2) . . . . ?
C18 C9 C10 C11 -0.4(2) . . . . ?
C18 C9 C10 C12 -179.9(2) . . . . ?
C19 S1 N1 C11 -71.82(18) . . . . ?
C19 S1 N1 C18 80.28(18) . . . . ?
C19 C20 C21 C22 0.4(3) . . . . ?
C20 C19 C24 C23 0.5(3) . . . . ?
C20 C21 C22 C23 0.2(3) . . . . ?
C20 C21 C22 C25 178.5(2) . . . . ?
C21 C22 C23 C24 -0.4(3) . . . . ?
C22 C23 C24 C19 0.1(3) . . . . ?
C24 C19 C20 C21 -0.7(3) . . . . ?
C25 C22 C23 C24 -178.8(2) . . . . ?
S2 N2 C35 C34 168.23(14) . . . . ?
S2 N2 C37 C36 -168.41(14) . . . . ?
S2 C44 C45 C46 179.77(17) . . . . ?
S2 C44 C48 C49 -179.08(17) . . . . ?
O4 C33 C34 C35 -4.4(3) . . . . ?
O4 C33 C34 C36 175.9(2) . . . . ?
O5 S2 N2 C35 157.74(16) . . . . ?
O5 S2 N2 C37 -43.65(18) . . . . ?
O5 S2 C44 C45 24.0(2) . . . . ?
O5 S2 C44 C48 -156.88(17) . . . . ?
O6 S2 N2 C35 27.85(19) . . . . ?
O6 S2 N2 C37 -173.55(16) . . . . ?
O6 S2 C44 C45 154.30(17) . . . . ?
O6 S2 C44 C48 -26.54(19) . . . . ?
N2 S2 C44 C45 -90.97(18) . . . . ?
N2 S2 C44 C48 88.18(18) . . . . ?
C26 C27 C28 C29 0.3(3) . . . . ?
C26 C31 C32 C33 -100.4(2) . . . . ?
C27 C26 C31 C30 -1.4(3) . . . . ?
C27 C26 C31 C32 177.8(2) . . . . ?
C27 C28 C29 C30 0.1(4) . . . . ?
C28 C29 C30 C31 -1.2(4) . . . . ?
C29 C30 C31 C26 1.8(4) . . . . ?
C29 C30 C31 C32 -177.4(2) . . . . ?
C30 C31 C32 C33 78.8(3) . . . . ?
C31 C26 C27 C28 0.3(3) . . . . ?
C31 C32 C33 O4 2.3(3) . . . . ?
C31 C32 C33 C34 -176.55(19) . . . . ?
C32 C33 C34 C35 174.46(18) . . . . ?
C32 C33 C34 C36 -5.3(3) . . . . ?
C33 C34 C35 N2 175.03(17) . . . . ?
C33 C34 C36 C37 -179.6(2) . . . . ?
C33 C34 C36 C38 0.8(4) . . . . ?
C34 C36 C37 N2 4.2(2) . . . . ?
C34 C36 C38 C39 100.7(3) . . . . ?
C34 C36 C38 C43 -81.4(3) . . . . ?
C35 N2 C37 C36 -7.7(2) . . . . ?
C35 C34 C36 C37 0.6(2) . . . . ?
C35 C34 C36 C38 -179.00(19) . . . . ?
C36 C34 C35 N2 -5.2(2) . . . . ?
C36 C38 C39 C40 178.5(2) . . . . ?
C36 C38 C43 C42 -178.68(19) . . . . ?
C37 N2 C35 C34 8.0(2) . . . . ?
C37 C36 C38 C39 -78.9(2) . . . . ?
C37 C36 C38 C43 99.0(2) . . . . ?
C38 C36 C37 N2 -176.12(16) . . . . ?
C38 C39 C40 C41 -0.3(4) . . . . ?
C39 C38 C43 C42 -0.7(3) . . . . ?
C39 C40 C41 C42 0.1(4) . . . . ?
C40 C41 C42 C43 -0.3(3) . . . . ?
C41 C42 C43 C38 0.6(3) . . . . ?
C43 C38 C39 C40 0.6(3) . . . . ?
C44 S2 N2 C35 -87.37(18) . . . . ?
C44 S2 N2 C37 71.23(18) . . . . ?
C44 C45 C46 C47 -0.3(3) . . . . ?
C44 C48 C49 C47 -1.1(3) . . . . ?
C45 C44 C48 C49 0.1(3) . . . . ?
C45 C46 C47 C49 -0.7(3) . . . . ?
C45 C46 C47 C50 -178.8(2) . . . . ?
C46 C47 C49 C48 1.4(3) . . . . ?
C48 C44 C45 C46 0.6(3) . . . . ?
C50 C47 C49 C48 179.6(2) . . . . ?
